data_7015656
loop_
_publ_author_name
'Bratsos, Ioannis'
'Urankar, Damijana'
'Zangrando, Ennio'
'Genova-Kalou, Petia'
'Ko\<smrlj, Janez'
'Alessio, Enzo'
'Turel, Iztok'

_publ_section_title
;
 1-(2-Picolyl)-substituted 1,2,3-triazole as novel chelating ligand for
 the preparation of ruthenium complexes with potential anticancer
 activity.
;
_journal_issue 19
_journal_name_full 'Dalton transactions (Cambridge, England : 2003)'
_journal_page_first 5188
_journal_page_last 5199
_journal_paper_doi 10.1039/c0dt01807d
_journal_volume 40
_journal_year 2011
_chemical_formula_moiety 'C18 H24 Cl2 N4 O2 Ru S2'
_chemical_formula_sum 'C18 H24 Cl2 N4 O2 Ru S2'
_chemical_formula_weight 564.50
_chemical_name_systematic
;
?
;
_space_group_IT_number 14
_symmetry_cell_setting monoclinic
_symmetry_space_group_name_Hall '-P 2ybc'
_symmetry_space_group_name_H-M 'P 1 21/c 1'
_atom_sites_solution_hydrogens geom
_atom_sites_solution_primary direct
_atom_sites_solution_secondary difmap
_audit_creation_method SHELXL-97
_cell_angle_alpha 90.00(2)
_cell_angle_beta 91.19(2)
_cell_angle_gamma 90.00(2)
_cell_formula_units_Z 4
_cell_length_a 10.796(3)
_cell_length_b 12.813(3)
_cell_length_c 16.220(4)
_cell_measurement_temperature 293(2)
_cell_volume 2243.2(10)
_computing_cell_refinement 'Denzo (Otwinowski & Minor 1997)'
_computing_data_collection 'Nonius Xpress'
_computing_data_reduction 'Denzo and Scalepack (Otwinowski & Minor 1997)'
_computing_molecular_graphics 'Ortep3/windows (Farrugia,1997)'
_computing_publication_material 'Wingx 1.70.01 (Farrugia, 1999)'
_computing_structure_refinement 'SHELX97 (Sheldrick, 1998)'
_computing_structure_solution 'SHELX97 (Sheldrick, 1998)'
_diffrn_ambient_temperature 293(2)
_diffrn_measured_fraction_theta_full 0.932
_diffrn_measured_fraction_theta_max 0.932
_diffrn_measurement_device_type 'image plate dip1030'
_diffrn_measurement_method 'laser scanner'
_diffrn_radiation_monochromator graphite
_diffrn_radiation_source 'fine-focus sealed tube'
_diffrn_radiation_type MoK\a
_diffrn_radiation_wavelength 0.71073
_diffrn_reflns_av_R_equivalents 0.0754
_diffrn_reflns_av_sigmaI/netI 0.1041
_diffrn_reflns_limit_h_max 14
_diffrn_reflns_limit_h_min -13
_diffrn_reflns_limit_k_max 17
_diffrn_reflns_limit_k_min -17
_diffrn_reflns_limit_l_max 21
_diffrn_reflns_limit_l_min -20
_diffrn_reflns_number 14079
_diffrn_reflns_theta_full 28.73
_diffrn_reflns_theta_max 28.73
_diffrn_reflns_theta_min 3.42
_exptl_absorpt_coefficient_mu 1.146
_exptl_absorpt_correction_T_max 0.8337
_exptl_absorpt_correction_T_min 0.6735
_exptl_absorpt_correction_type refdelf
_exptl_absorpt_process_details
;
Parkin S,Moezzi B & Hope H, (1995) J. Appl. Cryst. 28, 53-56
Cubic fit to sin(theta)/lambda - 24 parameters
;
_exptl_crystal_colour yellow
_exptl_crystal_density_diffrn 1.671
_exptl_crystal_density_method 'not measured'
_exptl_crystal_description prims
_exptl_crystal_F_000 1144
_exptl_crystal_size_max 0.40
_exptl_crystal_size_mid 0.30
_exptl_crystal_size_min 0.25
_refine_diff_density_max 0.813
_refine_diff_density_min -0.493
_refine_diff_density_rms 0.093
_refine_ls_extinction_coef 0.0027(5)
_refine_ls_extinction_expression Fc^*^=kFc[1+0.001xFc^2^\l^3^/sin(2\q)]^-1/4^
_refine_ls_extinction_method SHELXL
_refine_ls_goodness_of_fit_ref 0.838
_refine_ls_hydrogen_treatment constr
_refine_ls_matrix_type full
_refine_ls_number_parameters 267
_refine_ls_number_reflns 5423
_refine_ls_number_restraints 6
_refine_ls_restrained_S_all 0.881
_refine_ls_R_factor_all 0.0985
_refine_ls_R_factor_gt 0.0460
_refine_ls_shift/su_max 0.001
_refine_ls_shift/su_mean 0.000
_refine_ls_structure_factor_coef Fsqd
_refine_ls_weighting_details 'calc w=1/[\s^2^(Fo^2^)+(0.0502P)^2^+0.0000P] where P=(Fo^2^+2Fc^2^)/3'
_refine_ls_weighting_scheme calc
_refine_ls_wR_factor_gt 0.1027
_refine_ls_wR_factor_ref 0.1160
_reflns_number_gt 2541
_reflns_number_total 5423
_reflns_threshold_expression >2sigma(I)
_cod_data_source_file c0dt01807d.txt
_cod_data_source_block 2
_cod_original_sg_symbol_H-M 'P 21/c'
_cod_database_code 7015656

loop_
_symmetry_equiv_pos_as_xyz
'x, y, z'
'-x, y+1/2, -z+1/2'
'-x, -y, -z'
'x, -y-1/2, z-1/2'

loop_
_atom_site_label
_atom_site_type_symbol
_atom_site_fract_x
_atom_site_fract_y
_atom_site_fract_z
_atom_site_U_iso_or_equiv
_atom_site_adp_type
_atom_site_occupancy
_atom_site_symmetry_multiplicity
_atom_site_calc_flag
_atom_site_refinement_flags
_atom_site_disorder_assembly
_atom_site_disorder_group
Ru Ru 0.71314(4) 0.11546(3) 0.18290(3) 0.04486(17) Uani 1 1 d . . .
Cl1 Cl 0.68365(15) 0.09633(12) 0.33071(10) 0.0647(4) Uani 1 1 d . . .
Cl2 Cl 0.76505(14) 0.29639(10) 0.20951(12) 0.0742(5) Uani 1 1 d . . .
N1 N 0.5195(4) 0.1564(3) 0.1705(3) 0.0454(11) Uani 1 1 d . . .
N2 N 0.6611(4) -0.0370(3) 0.1625(3) 0.0486(11) Uani 1 1 d . . .
N3 N 0.5488(4) -0.0754(3) 0.1781(3) 0.0467(11) Uani 1 1 d . . .
N4 N 0.7272(4) -0.1110(3) 0.1260(3) 0.0538(12) Uani 1 1 d . . .
C1 C 0.4871(6) 0.2503(4) 0.1437(4) 0.0574(16) Uani 1 1 d . . .
H1 H 0.5494 0.2962 0.1286 0.069 Uiso 1 1 calc R . .
C2 C 0.3654(6) 0.2838(5) 0.1369(4) 0.0643(17) Uani 1 1 d . . .
H2 H 0.3467 0.3514 0.1199 0.077 Uiso 1 1 calc R . .
C3 C 0.2737(6) 0.2156(5) 0.1558(4) 0.0654(17) Uani 1 1 d . . .
H3 H 0.1910 0.2356 0.1509 0.078 Uiso 1 1 calc R . .
C4 C 0.3044(5) 0.1178(4) 0.1819(4) 0.0610(16) Uani 1 1 d . . .
H4 H 0.2423 0.0703 0.1940 0.073 Uiso 1 1 calc R . .
C5 C 0.4281(5) 0.0885(4) 0.1906(4) 0.0516(14) Uani 1 1 d . . .
C6 C 0.4592(5) -0.0155(4) 0.2248(4) 0.0577(16) Uani 1 1 d . . .
H6A H 0.4917 -0.0064 0.2806 0.069 Uiso 1 1 calc R . .
H6B H 0.3835 -0.0559 0.2282 0.069 Uiso 1 1 calc R . .
C7 C 0.5424(5) -0.1749(4) 0.1509(3) 0.0499(14) Uani 1 1 d . . .
H7 H 0.4749 -0.2198 0.1537 0.060 Uiso 1 1 calc R . .
C8 C 0.6544(5) -0.1960(4) 0.1189(3) 0.0469(13) Uani 1 1 d . . .
C9 C 0.7032(5) -0.2917(4) 0.0809(3) 0.0513(14) Uani 1 1 d . . .
C10 C 0.6303(6) -0.3831(4) 0.0769(4) 0.0700(18) Uani 1 1 d . . .
H10 H 0.5508 -0.3837 0.0979 0.084 Uiso 1 1 calc R . .
C11 C 0.6791(8) -0.4716(4) 0.0413(4) 0.080(2) Uani 1 1 d . . .
H11 H 0.6314 -0.5320 0.0387 0.096 Uiso 1 1 calc R . .
C12 C 0.7955(7) -0.4726(5) 0.0098(4) 0.076(2) Uani 1 1 d . . .
H12 H 0.8268 -0.5334 -0.0130 0.091 Uiso 1 1 calc R . .
C13 C 0.8655(6) -0.3843(5) 0.0121(4) 0.0723(19) Uani 1 1 d . . .
H13 H 0.9445 -0.3849 -0.0098 0.087 Uiso 1 1 calc R . .
C14 C 0.8203(6) -0.2940(4) 0.0465(4) 0.0640(17) Uani 1 1 d . . .
H14 H 0.8686 -0.2339 0.0468 0.077 Uiso 1 1 calc R . .
S1 S 0.91533(14) 0.07328(11) 0.20738(10) 0.0590(4) Uani 1 1 d . . .
S2 S 0.73214(17) 0.14049(15) 0.04577(11) 0.0759(5) Uani 1 1 d . . .
O1 O 1.0031(4) 0.0733(4) 0.1388(3) 0.0918(15) Uani 1 1 d . . .
O2 O 0.6195(7) 0.1763(8) 0.0053(4) 0.191(3) Uani 1 1 d U . .
C15 C 0.9313(6) -0.0498(5) 0.2568(5) 0.093(3) Uani 1 1 d . . .
H15A H 0.8980 -0.1033 0.2214 0.139 Uiso 1 1 calc R . .
H15B H 0.8871 -0.0490 0.3076 0.139 Uiso 1 1 calc R . .
H15C H 1.0173 -0.0634 0.2682 0.139 Uiso 1 1 calc R . .
C16 C 0.9830(6) 0.1521(5) 0.2860(4) 0.079(2) Uani 1 1 d . . .
H16A H 1.0610 0.1227 0.3034 0.119 Uiso 1 1 calc R . .
H16B H 0.9286 0.1551 0.3321 0.119 Uiso 1 1 calc R . .
H16C H 0.9959 0.2213 0.2652 0.119 Uiso 1 1 calc R . .
C17 C 0.8438(11) 0.2340(6) 0.0200(6) 0.161(5) Uani 1 1 d . . .
H17A H 0.8396 0.2469 -0.0383 0.242 Uiso 1 1 calc R . .
H17B H 0.9248 0.2085 0.0351 0.242 Uiso 1 1 calc R . .
H17C H 0.8280 0.2977 0.0491 0.242 Uiso 1 1 calc R . .
C18 C 0.7964(11) 0.0387(6) -0.0106(5) 0.141(4) Uani 1 1 d . . .
H18A H 0.7455 -0.0224 -0.0060 0.211 Uiso 1 1 calc R . .
H18B H 0.8782 0.0237 0.0106 0.211 Uiso 1 1 calc R . .
H18C H 0.8009 0.0586 -0.0675 0.211 Uiso 1 1 calc R . .

loop_
_atom_site_aniso_label
_atom_site_aniso_U_11
_atom_site_aniso_U_22
_atom_site_aniso_U_33
_atom_site_aniso_U_23
_atom_site_aniso_U_13
_atom_site_aniso_U_12
Ru 0.0380(3) 0.0423(2) 0.0544(3) -0.0020(2) 0.00232(19) -0.00087(18)
Cl1 0.0602(10) 0.0842(10) 0.0497(10) -0.0035(8) 0.0004(8) 0.0071(8)
Cl2 0.0542(10) 0.0462(8) 0.1221(15) -0.0116(8) 0.0001(10) -0.0032(6)
N1 0.036(3) 0.045(2) 0.055(3) 0.001(2) 0.001(2) 0.0033(18)
N2 0.038(3) 0.046(2) 0.062(3) -0.004(2) 0.007(2) 0.0016(19)
N3 0.041(3) 0.042(2) 0.058(3) -0.003(2) 0.006(2) -0.0012(18)
N4 0.048(3) 0.055(3) 0.059(3) -0.005(2) 0.003(2) 0.002(2)
C1 0.055(4) 0.055(3) 0.062(4) 0.009(3) -0.005(3) 0.005(3)
C2 0.064(4) 0.064(3) 0.064(4) 0.011(3) -0.007(4) 0.017(3)
C3 0.044(4) 0.073(4) 0.079(5) 0.001(3) -0.004(3) 0.011(3)
C4 0.039(3) 0.071(4) 0.073(4) -0.011(3) 0.007(3) -0.005(3)
C5 0.044(4) 0.060(3) 0.050(4) -0.004(3) 0.001(3) -0.002(2)
C6 0.044(4) 0.054(3) 0.075(5) 0.008(3) 0.016(3) -0.002(2)
C7 0.053(4) 0.042(3) 0.055(4) -0.002(2) -0.002(3) -0.008(2)
C8 0.049(4) 0.045(3) 0.047(4) -0.001(2) -0.006(3) -0.002(2)
C9 0.056(4) 0.048(3) 0.049(4) -0.002(3) -0.008(3) 0.006(2)
C10 0.087(5) 0.048(3) 0.076(5) -0.009(3) 0.017(4) -0.001(3)
C11 0.111(7) 0.045(3) 0.085(5) -0.005(3) 0.011(5) -0.007(3)
C12 0.087(6) 0.057(4) 0.083(5) -0.011(3) -0.011(4) 0.020(4)
C13 0.064(4) 0.078(4) 0.075(5) -0.022(4) -0.004(4) 0.021(4)
C14 0.059(4) 0.060(3) 0.073(5) -0.011(3) -0.006(4) 0.002(3)
S1 0.0397(9) 0.0631(8) 0.0741(12) -0.0130(8) -0.0048(8) 0.0053(6)
S2 0.0653(12) 0.1070(13) 0.0557(11) 0.0192(9) 0.0113(9) 0.0043(9)
O1 0.037(3) 0.152(4) 0.087(4) -0.024(3) 0.016(3) 0.006(3)
O2 0.121(5) 0.363(8) 0.088(4) 0.053(5) -0.012(4) 0.068(6)
C15 0.070(5) 0.068(4) 0.138(7) 0.003(4) -0.033(5) 0.016(3)
C16 0.056(4) 0.087(4) 0.093(6) -0.021(4) -0.020(4) 0.000(3)
C17 0.261(13) 0.088(6) 0.140(9) 0.012(5) 0.110(9) -0.045(7)
C18 0.267(13) 0.080(6) 0.077(6) -0.015(4) 0.042(7) -0.013(6)

loop_
_atom_type_symbol
_atom_type_description
_atom_type_scat_dispersion_real
_atom_type_scat_dispersion_imag
_atom_type_scat_source
C C 0.0033 0.0016 'International Tables Vol C Tables 4.2.6.8 and 6.1.1.4'
H H 0.0000 0.0000 'International Tables Vol C Tables 4.2.6.8 and 6.1.1.4'
N N 0.0061 0.0033 'International Tables Vol C Tables 4.2.6.8 and 6.1.1.4'
O O 0.0106 0.0060 'International Tables Vol C Tables 4.2.6.8 and 6.1.1.4'
S S 0.1246 0.1234 'International Tables Vol C Tables 4.2.6.8 and 6.1.1.4'
Ru Ru -1.2594 0.8363 'International Tables Vol C Tables 4.2.6.8 and 6.1.1.4'
Cl Cl 0.1484 0.1585 'International Tables Vol C Tables 4.2.6.8 and 6.1.1.4'

loop_
_geom_angle_atom_site_label_1
_geom_angle_atom_site_label_2
_geom_angle_atom_site_label_3
_geom_angle
_geom_angle_site_symmetry_1
_geom_angle_site_symmetry_3
_geom_angle_publ_flag
N2 Ru N1 87.44(16) . . ?
N2 Ru S2 90.36(14) . . ?
N1 Ru S2 88.95(13) . . ?
N2 Ru S1 93.45(13) . . ?
N1 Ru S1 175.28(12) . . ?
S2 Ru S1 95.68(7) . . ?
N2 Ru Cl2 177.36(13) . . ?
N1 Ru Cl2 90.22(11) . . ?
S2 Ru Cl2 90.81(7) . . ?
S1 Ru Cl2 88.78(6) . . ?
N2 Ru Cl1 91.26(14) . . ?
N1 Ru Cl1 88.27(12) . . ?
S2 Ru Cl1 176.71(6) . . ?
S1 Ru Cl1 87.07(6) . . ?
Cl2 Ru Cl1 87.44(6) . . ?
C1 N1 C5 118.2(5) . . ?
C1 N1 Ru 120.0(4) . . ?
C5 N1 Ru 121.8(3) . . ?
N4 N2 N3 108.6(4) . . ?
N4 N2 Ru 126.9(3) . . ?
N3 N2 Ru 124.4(3) . . ?
N2 N3 C7 109.1(4) . . ?
N2 N3 C6 121.2(4) . . ?
C7 N3 C6 129.5(4) . . ?
N2 N4 C8 107.2(4) . . ?
N1 C1 C2 123.4(5) . . ?
C3 C2 C1 118.6(5) . . ?
C2 C3 C4 119.1(6) . . ?
C3 C4 C5 120.5(5) . . ?
N1 C5 C4 120.2(5) . . ?
N1 C5 C6 120.4(5) . . ?
C4 C5 C6 119.4(5) . . ?
N3 C6 C5 115.2(5) . . ?
N3 C7 C8 105.9(4) . . ?
N4 C8 C7 109.3(4) . . ?
N4 C8 C9 119.7(5) . . ?
C7 C8 C9 131.0(5) . . ?
C14 C9 C10 118.2(5) . . ?
C14 C9 C8 121.4(5) . . ?
C10 C9 C8 120.4(5) . . ?
C11 C10 C9 118.9(6) . . ?
C12 C11 C10 121.6(6) . . ?
C13 C12 C11 119.8(6) . . ?
C12 C13 C14 120.5(7) . . ?
C13 C14 C9 120.8(6) . . ?
O1 S1 C16 106.3(3) . . ?
O1 S1 C15 106.4(3) . . ?
C16 S1 C15 98.4(4) . . ?
O1 S1 Ru 119.8(2) . . ?
C16 S1 Ru 111.7(2) . . ?
C15 S1 Ru 111.9(2) . . ?
O2 S2 C18 109.8(5) . . ?
O2 S2 C17 104.5(6) . . ?
C18 S2 C17 95.9(5) . . ?
O2 S2 Ru 113.5(3) . . ?
C18 S2 Ru 117.1(3) . . ?
C17 S2 Ru 114.1(4) . . ?

loop_
_geom_bond_atom_site_label_1
_geom_bond_atom_site_label_2
_geom_bond_distance
_geom_bond_site_symmetry_2
_geom_bond_publ_flag
Ru N2 2.058(4) . ?
Ru N1 2.161(4) . ?
Ru S2 2.2607(19) . ?
Ru S1 2.2756(17) . ?
Ru Cl2 2.4217(15) . ?
Ru Cl1 2.4374(17) . ?
N1 C1 1.324(6) . ?
N1 C5 1.360(6) . ?
N2 N4 1.333(5) . ?
N2 N3 1.337(5) . ?
N3 C7 1.350(6) . ?
N3 C6 1.460(6) . ?
N4 C8 1.347(6) . ?
C1 C2 1.385(8) . ?
C2 C3 1.359(8) . ?
C3 C4 1.362(7) . ?
C4 C5 1.391(7) . ?
C5 C6 1.480(7) . ?
C7 C8 1.353(7) . ?
C8 C9 1.474(7) . ?
C9 C14 1.393(8) . ?
C9 C10 1.411(7) . ?
C10 C11 1.382(8) . ?
C11 C12 1.367(9) . ?
C12 C13 1.360(9) . ?
C13 C14 1.378(7) . ?
S1 O1 1.476(5) . ?
S1 C16 1.773(6) . ?
S1 C15 1.775(6) . ?
S2 O2 1.444(6) . ?
S2 C18 1.746(8) . ?
S2 C17 1.756(8) . ?

loop_
_geom_torsion_atom_site_label_1
_geom_torsion_atom_site_label_2
_geom_torsion_atom_site_label_3
_geom_torsion_atom_site_label_4
_geom_torsion
_geom_torsion_site_symmetry_1
_geom_torsion_site_symmetry_2
_geom_torsion_site_symmetry_3
_geom_torsion_site_symmetry_4
_geom_torsion_publ_flag
N2 Ru N1 C1 -151.8(4) . . . . ?
S2 Ru N1 C1 -61.4(4) . . . . ?
S1 Ru N1 C1 107.1(13) . . . . ?
Cl2 Ru N1 C1 29.4(4) . . . . ?
Cl1 Ru N1 C1 116.8(4) . . . . ?
N2 Ru N1 C5 29.0(4) . . . . ?
S2 Ru N1 C5 119.4(4) . . . . ?
S1 Ru N1 C5 -72.1(15) . . . . ?
Cl2 Ru N1 C5 -149.8(4) . . . . ?
Cl1 Ru N1 C5 -62.4(4) . . . . ?
N1 Ru N2 N4 148.9(4) . . . . ?
S2 Ru N2 N4 60.0(4) . . . . ?
S1 Ru N2 N4 -35.7(4) . . . . ?
Cl2 Ru N2 N4 176(43) . . . . ?
Cl1 Ru N2 N4 -122.9(4) . . . . ?
N1 Ru N2 N3 -25.1(4) . . . . ?
S2 Ru N2 N3 -114.0(4) . . . . ?
S1 Ru N2 N3 150.3(4) . . . . ?
Cl2 Ru N2 N3 3(3) . . . . ?
Cl1 Ru N2 N3 63.1(4) . . . . ?
N4 N2 N3 C7 -0.3(6) . . . . ?
Ru N2 N3 C7 174.6(3) . . . . ?
N4 N2 N3 C6 174.2(5) . . . . ?
Ru N2 N3 C6 -10.9(7) . . . . ?
N3 N2 N4 C8 0.1(6) . . . . ?
Ru N2 N4 C8 -174.6(4) . . . . ?
C5 N1 C1 C2 1.7(9) . . . . ?
Ru N1 C1 C2 -177.6(5) . . . . ?
N1 C1 C2 C3 -2.6(10) . . . . ?
C1 C2 C3 C4 1.1(10) . . . . ?
C2 C3 C4 C5 1.1(10) . . . . ?
C1 N1 C5 C4 0.6(8) . . . . ?
Ru N1 C5 C4 179.9(4) . . . . ?
C1 N1 C5 C6 -176.9(5) . . . . ?
Ru N1 C5 C6 2.3(7) . . . . ?
C3 C4 C5 N1 -2.0(9) . . . . ?
C3 C4 C5 C6 175.5(6) . . . . ?
N2 N3 C6 C5 56.8(7) . . . . ?
C7 N3 C6 C5 -129.9(6) . . . . ?
N1 C5 C6 N3 -50.6(7) . . . . ?
C4 C5 C6 N3 131.8(6) . . . . ?
N2 N3 C7 C8 0.4(6) . . . . ?
C6 N3 C7 C8 -173.5(5) . . . . ?
N2 N4 C8 C7 0.2(6) . . . . ?
N2 N4 C8 C9 -179.6(5) . . . . ?
N3 C7 C8 N4 -0.3(6) . . . . ?
N3 C7 C8 C9 179.4(5) . . . . ?
N4 C8 C9 C14 -4.8(8) . . . . ?
C7 C8 C9 C14 175.5(6) . . . . ?
N4 C8 C9 C10 176.7(5) . . . . ?
C7 C8 C9 C10 -3.0(9) . . . . ?
C14 C9 C10 C11 1.8(9) . . . . ?
C8 C9 C10 C11 -179.7(6) . . . . ?
C9 C10 C11 C12 -0.2(11) . . . . ?
C10 C11 C12 C13 -1.0(11) . . . . ?
C11 C12 C13 C14 0.6(11) . . . . ?
C12 C13 C14 C9 1.1(10) . . . . ?
C10 C9 C14 C13 -2.2(9) . . . . ?
C8 C9 C14 C13 179.2(6) . . . . ?
N2 Ru S1 O1 91.7(3) . . . . ?
N1 Ru S1 O1 -167.4(13) . . . . ?
S2 Ru S1 O1 1.0(2) . . . . ?
Cl2 Ru S1 O1 -89.7(2) . . . . ?
Cl1 Ru S1 O1 -177.2(2) . . . . ?
N2 Ru S1 C16 -143.1(3) . . . . ?
N1 Ru S1 C16 -42.3(14) . . . . ?
S2 Ru S1 C16 126.2(3) . . . . ?
Cl2 Ru S1 C16 35.5(3) . . . . ?
Cl1 Ru S1 C16 -52.0(3) . . . . ?
N2 Ru S1 C15 -33.8(3) . . . . ?
N1 Ru S1 C15 67.0(14) . . . . ?
S2 Ru S1 C15 -124.6(3) . . . . ?
Cl2 Ru S1 C15 144.8(3) . . . . ?
Cl1 Ru S1 C15 57.2(3) . . . . ?
N2 Ru S2 O2 90.1(5) . . . . ?
N1 Ru S2 O2 2.7(5) . . . . ?
S1 Ru S2 O2 -176.4(5) . . . . ?
Cl2 Ru S2 O2 -87.5(5) . . . . ?
Cl1 Ru S2 O2 -29.5(13) . . . . ?
N2 Ru S2 C18 -39.6(4) . . . . ?
N1 Ru S2 C18 -127.0(4) . . . . ?
S1 Ru S2 C18 54.0(4) . . . . ?
Cl2 Ru S2 C18 142.8(4) . . . . ?
Cl1 Ru S2 C18 -159.2(11) . . . . ?
N2 Ru S2 C17 -150.3(4) . . . . ?
N1 Ru S2 C17 122.2(4) . . . . ?
S1 Ru S2 C17 -56.8(4) . . . . ?
Cl2 Ru S2 C17 32.0(4) . . . . ?
Cl1 Ru S2 C17 90.1(12) . . . . ?
